data_4316998
loop_
_publ_author_name
'Albert Escuer'
'Beatriz Cordero'
'Merc\`e Font-Bardia'
'Teresa Calvet'

_publ_section_title
;
 Anionic Tuning of the Dimensionality in Copper Oximato Chemistry
;
_journal_name_full 'Inorganic Chemistry'
_journal_page_first 9752
_journal_page_last 9754
_journal_paper_doi 10.1021/ic101636r
_journal_volume 49
_journal_year 2010
_chemical_formula_moiety 'C36 H36 Cu6 F1.35 N18 O7'
_chemical_formula_sum 'C36 H36 Cu6 F1.35 N18 O7'
_chemical_formula_weight 1239.78
_space_group_IT_number 148
_symmetry_cell_setting trigonal
_symmetry_Int_Tables_number 148
_symmetry_space_group_name_Hall '-R 3'
_symmetry_space_group_name_H-M 'R -3 :H'
_atom_sites_solution_hydrogens geom
_atom_sites_solution_primary direct
_atom_sites_solution_secondary difmap
_audit_creation_date 2009-03-03T16:45:13-00:00
_audit_creation_method 'WinGX routine CIF_UPDATE'
_cell_angle_alpha 90
_cell_angle_beta 90
_cell_angle_gamma 120
_cell_formula_units_Z 6
_cell_length_a 29.758(2)
_cell_length_b 29.758(2)
_cell_length_c 11.8240(12)
_cell_measurement_reflns_used 1929
_cell_measurement_temperature 100(2)
_cell_measurement_theta_max 25.87
_cell_measurement_theta_min 2.33
_cell_measurement_wavelength 0.71073
_cell_volume 9067.8(13)
_computing_cell_refinement 'APPEX2 (BRUKER AXS, 2005)'
_computing_data_collection 'APPEX2 (BRUKER AXS, 2005)'
_computing_data_reduction 'APPEX2 (BRUKER AXS, 2005)'
_computing_molecular_graphics 'Ortep-3 for Windows (Farrugia, 1997)'
_computing_publication_material 'WinGX publication routines (Farrugia, 1999)'
_computing_structure_refinement 'SHELXL-97 (Sheldrick, 1997)'
_computing_structure_solution 'SIR-97  (Giacovazzo et all, 1999'
_diffrn_ambient_temperature 100(2)
_diffrn_measured_fraction_theta_full 0.993
_diffrn_measured_fraction_theta_max 0.993
_diffrn_measurement_device 'four-circle diffractometer'
_diffrn_measurement_device_type 'BRUKER APPEX-II CCD'
_diffrn_measurement_method 'omega and phi scans'
_diffrn_radiation_monochromator graphite
_diffrn_radiation_probe x-ray
_diffrn_radiation_source 'fine-focus sealed tube'
_diffrn_radiation_type MoK\a
_diffrn_radiation_wavelength 0.7107
_diffrn_reflns_av_R_equivalents 0.0688
_diffrn_reflns_av_unetI/netI 0.0279
_diffrn_reflns_limit_h_max 18
_diffrn_reflns_limit_h_min -37
_diffrn_reflns_limit_k_max 37
_diffrn_reflns_limit_k_min 0
_diffrn_reflns_limit_l_max 14
_diffrn_reflns_limit_l_min 0
_diffrn_reflns_number 92696
_diffrn_reflns_theta_full 26.58
_diffrn_reflns_theta_max 26.58
_diffrn_reflns_theta_min 1.37
_exptl_absorpt_coefficient_mu 2.128
_exptl_absorpt_correction_T_max 0.506
_exptl_absorpt_correction_T_min 0.369
_exptl_absorpt_correction_type multi-scan
_exptl_absorpt_process_details 'BRUKER SADABS'
_exptl_crystal_colour black
_exptl_crystal_density_diffrn 1.362
_exptl_crystal_density_method 'not measured'
_exptl_crystal_description prism
_exptl_crystal_F_000 3711
_exptl_crystal_size_max 0.38
_exptl_crystal_size_mid 0.33
_exptl_crystal_size_min 0.32
_platon_squeeze_details
;
;
_refine_diff_density_max 3.401
_refine_diff_density_min -1.222
_refine_diff_density_rms 0.197
_refine_ls_extinction_method none
_refine_ls_goodness_of_fit_ref 1.461
_refine_ls_hydrogen_treatment constr
_refine_ls_matrix_type full
_refine_ls_number_parameters 213
_refine_ls_number_reflns 4186
_refine_ls_number_restraints 0
_refine_ls_restrained_S_all 1.461
_refine_ls_R_factor_all 0.0906
_refine_ls_R_factor_gt 0.0705
_refine_ls_shift/su_max 0
_refine_ls_shift/su_mean 0
_refine_ls_structure_factor_coef Fsqd
_refine_ls_weighting_details 'calc w=1/[\s^2^(Fo^2^)+(0.1289P)^2^+1.5900P] where P=(Fo^2^+2Fc^2^)/3'
_refine_ls_weighting_scheme calc
_refine_ls_wR_factor_gt 0.2126
_refine_ls_wR_factor_ref 0.2334
_reflns_number_gt 3208
_reflns_number_total 4186
_reflns_threshold_expression >2\s(I)
_cod_data_source_file ic101636r_si_002_5.cif
_cod_data_source_block af02fu1n
_cod_original_cell_volume 9068.1(14)
_cod_original_sg_symbol_H-M 'R -3'
_cod_database_code 4316998

loop_
_space_group_symop_operation_xyz
'x, y, z'
'-y, x-y, z'
'-x+y, -x, z'
'x+2/3, y+1/3, z+1/3'
'-y+2/3, x-y+1/3, z+1/3'
'-x+y+2/3, -x+1/3, z+1/3'
'x+1/3, y+2/3, z+2/3'
'-y+1/3, x-y+2/3, z+2/3'
'-x+y+1/3, -x+2/3, z+2/3'
'-x, -y, -z'
'y, -x+y, -z'
'x-y, x, -z'
'-x+2/3, -y+1/3, -z+1/3'
'y+2/3, -x+y+1/3, -z+1/3'
'x-y+2/3, x+1/3, -z+1/3'
'-x+1/3, -y+2/3, -z+2/3'
'y+1/3, -x+y+2/3, -z+2/3'
'x-y+1/3, x+2/3, -z+2/3'

loop_
_atom_site_label
_atom_site_type_symbol
_atom_site_fract_x
_atom_site_fract_y
_atom_site_fract_z
_atom_site_U_iso_or_equiv
_atom_site_adp_type
_atom_site_occupancy
_atom_site_symmetry_multiplicity
_atom_site_calc_flag
_atom_site_refinement_flags
_atom_site_disorder_assembly
_atom_site_disorder_group
O11 O 0.6667 0.3333 0.2281(6) 0.0270(14) Uani 1 3 d S . .
F1WA F 0.6326(7) 0.2690(6) 0.0170(8) 0.113(6) Uani 0.45 1 d P . .
Cu1 Cu 0.63308(2) 0.26177(2) 0.19486(7) 0.0313(3) Uani 1 1 d . . .
Cu2 Cu 0.56532(2) 0.01104(2) 0.04201(5) 0.0174(2) Uani 1 1 d . . .
N1 N 0.61050(17) 0.18787(18) 0.1784(4) 0.0315(11) Uani 1 1 d . . .
C2 C 0.5617(2) 0.1482(2) 0.1606(6) 0.0410(16) Uani 1 1 d . . .
H2 H 0.5332 0.1541 0.163 0.049 Uiso 1 1 calc R . .
C3 C 0.5533(2) 0.0983(2) 0.1386(6) 0.0410(16) Uani 1 1 d . . .
H3 H 0.519 0.0709 0.1246 0.049 Uiso 1 1 calc R . .
N4 N 0.59179(17) 0.08832(16) 0.1369(4) 0.0249(10) Uani 1 1 d . . .
C5 C 0.6404(2) 0.1276(2) 0.1582(5) 0.0308(12) Uani 1 1 d . . .
H5 H 0.6684 0.1209 0.1592 0.037 Uiso 1 1 calc R . .
C6 C 0.6500(2) 0.1779(2) 0.1788(5) 0.0259(12) Uani 1 1 d . . .
C7 C 0.7018(2) 0.2231(2) 0.1945(5) 0.0307(13) Uani 1 1 d . . .
C8 C 0.7489(2) 0.2168(2) 0.2029(5) 0.0332(13) Uani 1 1 d . . .
H8A H 0.754 0.2035 0.131 0.05 Uiso 1 1 calc R . .
H8B H 0.7438 0.1922 0.2636 0.05 Uiso 1 1 calc R . .
H8C H 0.7796 0.2504 0.2195 0.05 Uiso 1 1 calc R . .
N9 N 0.70214(17) 0.26587(17) 0.2007(4) 0.0296(11) Uani 1 1 d . . .
O12 O 0.56443(16) 0.25378(14) 0.2148(4) 0.0373(10) Uani 1 1 d . . .
N13 N 0.36727(15) -0.04249(15) 0.0412(4) 0.0196(9) Uani 1 1 d . . .
C14 C 0.37168(18) -0.05314(18) 0.1510(5) 0.0197(10) Uani 1 1 d . . .
C15 C 0.32997(19) -0.06952(19) 0.2239(4) 0.0229(11) Uani 1 1 d . . .
H15 H 0.3339 -0.0749 0.3016 0.028 Uiso 1 1 calc R . .
N16 N 0.28444(14) -0.07778(15) 0.1856(4) 0.0186(9) Uani 1 1 d . . .
C17 C 0.27865(18) -0.07098(19) 0.0765(4) 0.0225(11) Uani 1 1 d . . .
H17 H 0.2456 -0.0786 0.0489 0.027 Uiso 1 1 calc R . .
C18 C 0.32022(19) -0.0529(2) 0.0027(4) 0.0228(11) Uani 1 1 d . . .
H18 H 0.3157 -0.0477 -0.0748 0.027 Uiso 1 1 calc R . .
C19 C 0.42308(19) -0.0444(2) 0.1831(5) 0.0252(11) Uani 1 1 d . . .
C20 C 0.4333(3) -0.0569(3) 0.3001(6) 0.0510(19) Uani 1 1 d . . .
H20A H 0.4015 -0.0708 0.3452 0.076 Uiso 1 1 calc R . .
H20B H 0.4606 -0.0253 0.3358 0.076 Uiso 1 1 calc R . .
H20C H 0.4445 -0.0827 0.2955 0.076 Uiso 1 1 calc R . .
N21 N 0.45670(15) -0.02785(16) 0.1028(4) 0.0202(9) Uani 1 1 d . . .
O22 O 0.50307(14) -0.02241(16) 0.1274(3) 0.0288(9) Uani 1 1 d . . .

loop_
_atom_site_aniso_label
_atom_site_aniso_U_11
_atom_site_aniso_U_22
_atom_site_aniso_U_33
_atom_site_aniso_U_23
_atom_site_aniso_U_13
_atom_site_aniso_U_12
O11 0.0156(18) 0.0156(18) 0.050(4) 0 0 0.0078(9)
F1WA 0.194(16) 0.152(13) 0.013(4) 0.015(6) 0.003(6) 0.102(12)
Cu1 0.0191(4) 0.0180(4) 0.0567(6) -0.0034(3) -0.0002(3) 0.0093(3)
Cu2 0.0103(3) 0.0149(4) 0.0287(4) 0.0036(2) 0.0014(2) 0.0076(2)
N1 0.023(2) 0.026(2) 0.049(3) -0.006(2) 0.001(2) 0.014(2)
C2 0.019(3) 0.023(3) 0.079(5) -0.013(3) -0.003(3) 0.009(2)
C3 0.020(3) 0.024(3) 0.079(5) -0.010(3) -0.003(3) 0.011(2)
N4 0.019(2) 0.013(2) 0.042(3) -0.0024(18) 0.0029(19) 0.0073(17)
C5 0.024(3) 0.032(3) 0.041(3) 0.000(2) -0.001(2) 0.017(2)
C6 0.019(2) 0.019(3) 0.043(3) -0.003(2) -0.002(2) 0.012(2)
C7 0.015(2) 0.025(3) 0.053(4) 0.002(2) 0.002(2) 0.010(2)
C8 0.020(3) 0.030(3) 0.053(4) -0.007(3) -0.005(2) 0.015(2)
N9 0.022(2) 0.017(2) 0.048(3) 0.0047(19) 0.000(2) 0.0088(19)
O12 0.027(2) 0.0197(19) 0.067(3) 0.0001(19) -0.0033(19) 0.0123(17)
N13 0.0102(19) 0.014(2) 0.035(2) -0.0030(17) 0.0009(16) 0.0068(16)
C14 0.012(2) 0.015(2) 0.037(3) 0.000(2) -0.001(2) 0.0094(19)
C15 0.016(2) 0.021(3) 0.031(3) 0.004(2) -0.003(2) 0.009(2)
N16 0.0049(17) 0.0106(19) 0.035(2) 0.0006(16) -0.0008(16) -0.0002(15)
C17 0.011(2) 0.018(2) 0.037(3) 0.004(2) 0.003(2) 0.0059(19)
C18 0.017(2) 0.021(3) 0.030(3) 0.001(2) -0.002(2) 0.009(2)
C19 0.016(2) 0.030(3) 0.031(3) 0.003(2) 0.001(2) 0.012(2)
C20 0.029(3) 0.087(6) 0.041(4) 0.021(4) 0.009(3) 0.032(4)
N21 0.0088(18) 0.017(2) 0.036(2) 0.0047(17) 0.0051(17) 0.0076(16)
O22 0.0190(19) 0.042(2) 0.031(2) 0.0118(17) 0.0041(15) 0.0195(18)

loop_
_atom_type_symbol
_atom_type_description
_atom_type_scat_dispersion_real
_atom_type_scat_dispersion_imag
_atom_type_scat_source
C C 0.0033 0.0016 'International Tables Vol C Tables 4.2.6.8 and 6.1.1.4'
H H 0 0 'International Tables Vol C Tables 4.2.6.8 and 6.1.1.4'
C C 0.0033 0.0016 'International Tables Vol C Tables 4.2.6.8 and 6.1.1.4'
N N 0.0061 0.0033 'International Tables Vol C Tables 4.2.6.8 and 6.1.1.4'
O O 0.0106 0.006 'International Tables Vol C Tables 4.2.6.8 and 6.1.1.4'
F F 0.0171 0.0103 'International Tables Vol C Tables 4.2.6.8 and 6.1.1.4'
Cu Cu 0.3201 1.2651 'International Tables Vol C Tables 4.2.6.8 and 6.1.1.4'
B B 0.0013 0.0007 'International Tables Vol C Tables 4.2.6.8 and 6.1.1.4'

loop_
_geom_angle_atom_site_label_1
_geom_angle_atom_site_label_2
_geom_angle_atom_site_label_3
_geom_angle
_geom_angle_site_symmetry_1
_geom_angle_site_symmetry_3
_geom_angle_publ_flag
Cu1 O11 Cu1 115.77(14) . 2_655 ?
Cu1 O11 Cu1 115.77(14) . 3_665 ?
Cu1 O11 Cu1 115.77(14) 2_655 3_665 ?
O11 Cu1 O12 92.53(12) . . ?
O11 Cu1 N1 167.73(18) . . ?
O12 Cu1 N1 97.15(17) . . ?
O11 Cu1 N9 88.60(13) . . ?
O12 Cu1 N9 170.6(2) . . ?
N1 Cu1 N9 80.63(18) . . ?
O11 Cu1 F1WA 96.8(5) . . ?
O12 Cu1 F1WA 94.1(5) . . ?
N1 Cu1 F1WA 90.0(4) . . ?
N9 Cu1 F1WA 95.0(5) . . ?
O22 Cu2 N21 103.46(15) . 10_655 ?
O22 Cu2 N13 175.19(16) . 10_655 ?
N21 Cu2 N13 80.66(16) 10_655 10_655 ?
O22 Cu2 N16 84.23(15) . 14 ?
N21 Cu2 N16 156.00(17) 10_655 14 ?
N13 Cu2 N16 91.01(16) 10_655 14 ?
O22 Cu2 N4 91.21(16) . . ?
N21 Cu2 N4 99.13(17) 10_655 . ?
N13 Cu2 N4 90.58(16) 10_655 . ?
N16 Cu2 N4 103.45(17) 14 . ?
C6 N1 C2 118.7(5) . . ?
C6 N1 Cu1 113.5(4) . . ?
C2 N1 Cu1 127.6(4) . . ?
N1 C2 C3 119.9(5) . . ?
N1 C2 H2 120 . . ?
C3 C2 H2 120 . . ?
N4 C3 C2 121.7(5) . . ?
N4 C3 H3 119.1 . . ?
C2 C3 H3 119.1 . . ?
C3 N4 C5 118.4(5) . . ?
C3 N4 Cu2 109.2(4) . . ?
C5 N4 Cu2 129.4(4) . . ?
N4 C5 C6 121.1(5) . . ?
N4 C5 H5 119.4 . . ?
C6 C5 H5 119.4 . . ?
N1 C6 C5 120.0(5) . . ?
N1 C6 C7 115.6(4) . . ?
C5 C6 C7 124.3(5) . . ?
N9 C7 C6 113.8(5) . . ?
N9 C7 C8 125.4(5) . . ?
C6 C7 C8 120.8(5) . . ?
C7 C8 H8A 109.5 . . ?
C7 C8 H8B 109.5 . . ?
H8A C8 H8B 109.5 . . ?
C7 C8 H8C 109.5 . . ?
H8A C8 H8C 109.5 . . ?
H8B C8 H8C 109.5 . . ?
C7 N9 O12 121.3(4) . 2_655 ?
C7 N9 Cu1 116.4(4) . . ?
O12 N9 Cu1 122.2(3) 2_655 . ?
N9 O12 Cu1 113.3(3) 3_665 . ?
C18 N13 C14 118.6(4) . . ?
C18 N13 Cu2 128.5(4) . 10_655 ?
C14 N13 Cu2 112.9(3) . 10_655 ?
N13 C14 C15 120.2(4) . . ?
N13 C14 C19 114.8(4) . . ?
C15 C14 C19 125.0(5) . . ?
N16 C15 C14 120.3(5) . . ?
N16 C15 H15 119.8 . . ?
C14 C15 H15 119.8 . . ?
C15 N16 C17 120.0(4) . . ?
C15 N16 Cu2 122.0(3) . 15_445 ?
C17 N16 Cu2 118.1(3) . 15_445 ?
N16 C17 C18 120.8(5) . . ?
N16 C17 H17 119.6 . . ?
C18 C17 H17 119.6 . . ?
N13 C18 C17 119.9(5) . . ?
N13 C18 H18 120.1 . . ?
C17 C18 H18 120.1 . . ?
N21 C19 C14 114.8(5) . . ?
N21 C19 C20 124.0(5) . . ?
C14 C19 C20 121.1(5) . . ?
C19 C20 H20A 109.5 . . ?
C19 C20 H20B 109.5 . . ?
H20A C20 H20B 109.5 . . ?
C19 C20 H20C 109.5 . . ?
H20A C20 H20C 109.5 . . ?
H20B C20 H20C 109.5 . . ?
C19 N21 O22 116.3(4) . . ?
C19 N21 Cu2 116.2(3) . 10_655 ?
O22 N21 Cu2 127.4(3) . 10_655 ?
N21 O22 Cu2 128.6(3) . . ?

loop_
_geom_bond_atom_site_label_1
_geom_bond_atom_site_label_2
_geom_bond_distance
_geom_bond_site_symmetry_2
_geom_bond_publ_flag
O11 Cu1 1.8868(16) . ?
O11 Cu1 1.8868(16) 2_655 ?
O11 Cu1 1.8868(16) 3_665 ?
F1WA Cu1 2.115(9) . ?
Cu1 O12 1.949(4) . ?
Cu1 N1 1.962(5) . ?
Cu1 N9 1.998(5) . ?
Cu2 O22 1.897(4) . ?
Cu2 N21 1.985(4) 10_655 ?
Cu2 N13 1.998(4) 10_655 ?
Cu2 N16 2.073(4) 14 ?
Cu2 N4 2.314(4) . ?
N1 C6 1.350(7) . ?
N1 C2 1.354(7) . ?
C2 C3 1.401(8) . ?
C2 H2 0.95 . ?
C3 N4 1.319(7) . ?
C3 H3 0.95 . ?
N4 C5 1.353(7) . ?
C5 C6 1.396(8) . ?
C5 H5 0.95 . ?
C6 C7 1.465(7) . ?
C7 N9 1.272(7) . ?
C7 C8 1.507(7) . ?
C8 H8A 0.98 . ?
C8 H8B 0.98 . ?
C8 H8C 0.98 . ?
N9 O12 1.333(6) 2_655 ?
O12 N9 1.333(6) 3_665 ?
N13 C18 1.353(6) . ?
N13 C14 1.358(7) . ?
N13 Cu2 1.998(4) 10_655 ?
C14 C15 1.384(7) . ?
C14 C19 1.468(7) . ?
C15 N16 1.330(6) . ?
C15 H15 0.95 . ?
N16 C17 1.330(7) . ?
N16 Cu2 2.074(4) 15_445 ?
C17 C18 1.384(7) . ?
C17 H17 0.95 . ?
C18 H18 0.95 . ?
C19 N21 1.286(7) . ?
C19 C20 1.503(8) . ?
C20 H20A 0.98 . ?
C20 H20B 0.98 . ?
C20 H20C 0.98 . ?
N21 O22 1.339(5) . ?
N21 Cu2 1.985(4) 10_655 ?

loop_
_geom_torsion_atom_site_label_1
_geom_torsion_atom_site_label_2
_geom_torsion_atom_site_label_3
_geom_torsion_atom_site_label_4
_geom_torsion
_geom_torsion_site_symmetry_1
_geom_torsion_site_symmetry_2
_geom_torsion_site_symmetry_3
_geom_torsion_site_symmetry_4
_geom_torsion_publ_flag
Cu1 O11 Cu1 O12 -167.8(3) 2_655 . . . ?
Cu1 O11 Cu1 O12 -27.5(4) 3_665 . . . ?
Cu1 O11 Cu1 N1 50.1(13) 2_655 . . . ?
Cu1 O11 Cu1 N1 -169.6(9) 3_665 . . . ?
Cu1 O11 Cu1 N9 21.6(3) 2_655 . . . ?
Cu1 O11 Cu1 N9 161.9(4) 3_665 . . . ?
Cu1 O11 Cu1 F1WA -73.3(6) 2_655 . . . ?
Cu1 O11 Cu1 F1WA 67.0(6) 3_665 . . . ?
O11 Cu1 N1 C6 -29.2(13) . . . . ?
O12 Cu1 N1 C6 -171.0(4) . . . . ?
N9 Cu1 N1 C6 -0.3(4) . . . . ?
F1WA Cu1 N1 C6 94.8(6) . . . . ?
O11 Cu1 N1 C2 155.0(10) . . . . ?
O12 Cu1 N1 C2 13.2(6) . . . . ?
N9 Cu1 N1 C2 -176.0(6) . . . . ?
F1WA Cu1 N1 C2 -80.9(7) . . . . ?
C6 N1 C2 C3 -2.5(10) . . . . ?
Cu1 N1 C2 C3 173.0(5) . . . . ?
N1 C2 C3 N4 1.4(11) . . . . ?
C2 C3 N4 C5 0.7(10) . . . . ?
C2 C3 N4 Cu2 -161.5(6) . . . . ?
O22 Cu2 N4 C3 -48.4(4) . . . . ?
N21 Cu2 N4 C3 55.5(4) 10_655 . . . ?
N13 Cu2 N4 C3 136.1(4) 10_655 . . . ?
N16 Cu2 N4 C3 -132.7(4) 14 . . . ?
O22 Cu2 N4 C5 151.9(5) . . . . ?
N21 Cu2 N4 C5 -104.2(5) 10_655 . . . ?
N13 Cu2 N4 C5 -23.6(5) 10_655 . . . ?
N16 Cu2 N4 C5 67.6(5) 14 . . . ?
C3 N4 C5 C6 -1.6(9) . . . . ?
Cu2 N4 C5 C6 156.5(4) . . . . ?
C2 N1 C6 C5 1.6(9) . . . . ?
Cu1 N1 C6 C5 -174.5(4) . . . . ?
C2 N1 C6 C7 177.8(6) . . . . ?
Cu1 N1 C6 C7 1.7(7) . . . . ?
N4 C5 C6 N1 0.5(9) . . . . ?
N4 C5 C6 C7 -175.4(5) . . . . ?
N1 C6 C7 N9 -2.8(8) . . . . ?
C5 C6 C7 N9 173.2(6) . . . . ?
N1 C6 C7 C8 176.6(5) . . . . ?
C5 C6 C7 C8 -7.3(9) . . . . ?
C6 C7 N9 O12 -179.9(5) . . . 2_655 ?
C8 C7 N9 O12 0.7(10) . . . 2_655 ?
C6 C7 N9 Cu1 2.6(7) . . . . ?
C8 C7 N9 Cu1 -176.9(5) . . . . ?
O11 Cu1 N9 C7 172.7(5) . . . . ?
N1 Cu1 N9 C7 -1.4(5) . . . . ?
F1WA Cu1 N9 C7 -90.5(6) . . . . ?
O11 Cu1 N9 O12 -4.8(5) . . . 2_655 ?
N1 Cu1 N9 O12 -178.9(5) . . . 2_655 ?
F1WA Cu1 N9 O12 91.9(6) . . . 2_655 ?
O11 Cu1 O12 N9 23.3(4) . . . 3_665 ?
N1 Cu1 O12 N9 -164.2(4) . . . 3_665 ?
F1WA Cu1 O12 N9 -73.7(6) . . . 3_665 ?
C18 N13 C14 C15 -6.1(7) . . . . ?
Cu2 N13 C14 C15 172.6(4) 10_655 . . . ?
C18 N13 C14 C19 175.5(4) . . . . ?
Cu2 N13 C14 C19 -5.7(5) 10_655 . . . ?
N13 C14 C15 N16 3.8(7) . . . . ?
C19 C14 C15 N16 -178.0(5) . . . . ?
C14 C15 N16 C17 0.9(7) . . . . ?
C14 C15 N16 Cu2 -179.1(3) . . . 15_445 ?
C15 N16 C17 C18 -3.2(7) . . . . ?
Cu2 N16 C17 C18 176.8(4) 15_445 . . . ?
C14 N13 C18 C17 3.9(7) . . . . ?
Cu2 N13 C18 C17 -174.7(4) 10_655 . . . ?
N16 C17 C18 N13 0.8(8) . . . . ?
N13 C14 C19 N21 0.1(7) . . . . ?
C15 C14 C19 N21 -178.2(5) . . . . ?
N13 C14 C19 C20 -177.0(6) . . . . ?
C15 C14 C19 C20 4.7(9) . . . . ?
C14 C19 N21 O22 -176.2(4) . . . . ?
C20 C19 N21 O22 0.8(8) . . . . ?
C14 C19 N21 Cu2 5.8(6) . . . 10_655 ?
C20 C19 N21 Cu2 -177.2(5) . . . 10_655 ?
C19 N21 O22 Cu2 -168.6(4) . . . . ?
Cu2 N21 O22 Cu2 9.1(6) 10_655 . . . ?
N21 Cu2 O22 N21 -7.5(5) 10_655 . . . ?
N16 Cu2 O22 N21 -164.4(4) 14 . . . ?
N4 Cu2 O22 N21 92.2(4) . . . . ?

loop_
_platon_squeeze_void_nr
_platon_squeeze_void_average_x
_platon_squeeze_void_average_y
_platon_squeeze_void_average_z
_platon_squeeze_void_volume
_platon_squeeze_void_count_electrons
_platon_squeeze_void_content
1 0.000 0.000 0.500 596 324 ' '
2 0.022 0.267 0.918 78 53 ' '
3 -0.022 0.733 0.082 78 53 ' '
4 0.066 0.423 0.579 76 60 ' '
5 -0.067 0.578 0.419 74 43 ' '
6 0.091 0.690 0.750 73 46 ' '
7 0.333 0.667 0.167 586 320 ' '
8 0.247 0.980 0.920 77 58 ' '
9 0.314 0.400 0.747 76 53 ' '
10 0.268 0.243 0.087 75 43 ' '
11 0.358 0.934 0.579 76 53 ' '
12 0.402 0.089 0.251 73 60 ' '
13 0.424 0.356 0.417 74 46 ' '
14 0.667 0.333 0.833 586 319 ' '
15 0.580 0.647 0.586 76 57 ' '
16 0.647 1.067 0.414 77 53 ' '
17 0.601 0.910 0.754 74 43 ' '
18 0.689 0.600 0.247 74 53 ' '
19 0.735 0.756 0.918 74 60 ' '
20 0.757 1.023 1.084 74 46 ' '
21 0.911 0.313 0.251 72 57 ' '
